data_7040975
loop_
_publ_author_name
'Dennington, Adam J.'
'Weller, Mark T.'

_publ_section_title
;
 Synthesis and structure of pseudo-three dimensional hybrid iodobismuthate
 semiconductors.
;
_journal_issue 44
_journal_name_full 'Dalton transactions (Cambridge, England : 2003)'
_journal_page_first 17974
_journal_page_last 17979
_journal_paper_doi 10.1039/c6dt03602c
_journal_volume 45
_journal_year 2016
_chemical_formula_iupac '[CH3NH(CH2)4NH2][BiI4]2.3H2O'
_chemical_formula_moiety 'Bi2 I8, (C5 N2 H14), 3(H2O)'
_chemical_formula_sum 'C5 H20 Bi2 I8 N2 O3'
_chemical_formula_weight 1589.4214
_chemical_name_systematic '1-Methyl-1,4-Dipiperazinium iodobismuthate trihydrate'
_space_group_crystal_system monoclinic
_space_group_IT_number 14
_space_group_name_Hall '-P 2ybc'
_space_group_name_H-M_alt 'P 1 21/c 1'
_audit_creation_date 2016-09-12
_audit_creation_method 'CrysAlisPro 1.171.38.43 (Rigaku OD, 2015)'
_audit_update_record
;
2016-10-14 deposited with the CCDC.
2016-10-18 downloaded from the CCDC.
;
_cell_angle_alpha 90
_cell_angle_beta 96.347(3)
_cell_angle_gamma 90
_cell_formula_units_Z 4
_cell_length_a 7.5434(2)
_cell_length_b 13.0515(5)
_cell_length_c 13.6716(5)
_cell_measurement_reflns_used 7248
_cell_measurement_temperature 149.95(10)
_cell_measurement_theta_max 32.0140
_cell_measurement_theta_min 4.1080
_cell_volume 1337.76(8)
_computing_cell_refinement 'CrysAlisPro 1.171.38.43 (Rigaku OD, 2015)'
_computing_data_collection 'CrysAlisPro 1.171.38.43 (Rigaku OD, 2015)'
_computing_data_reduction 'CrysAlisPro 1.171.38.43 (Rigaku OD, 2015)'
_computing_molecular_graphics
'Palmer, D. C. (2014). CrystalMaker. CrystalMaker Software Ltd, Begbroke, Oxfordshire, England.'
_computing_structure_refinement 'SHELXL-2014/7 (Sheldrick, 2014)'
_computing_structure_solution 'SHELXL-2014/7 (Sheldrick, 2014)'
_diffrn_ambient_environment N~2~
_diffrn_ambient_temperature 149.95(10)
_diffrn_detector 'CCD plate'
_diffrn_detector_area_resol_mean 8.0734
_diffrn_detector_type EosS2
_diffrn_measured_fraction_theta_full 0.9974
_diffrn_measured_fraction_theta_max 0.8963
_diffrn_measurement_details
;
List of Runs (angles in degrees, time in seconds):

  1  \w     63.00  89.00   1.00   15.00    --   22.86  77.00 -60.00   26
  2  \w     -4.00  86.00   1.00   15.00    --   22.86  77.00 150.00   90
  3  \w    -31.00  87.00   1.00   15.00    --   22.86   0.00 150.00  118
  4  \w    -18.00  62.00   1.00   15.00    --   22.86 -99.00   0.00   80
  5  \w     23.00  76.00   1.00   15.00    --   22.86-125.00 -68.00   53
  6  \w    -68.00 -26.00   1.00   15.00    --  -22.08 125.00   9.00   42
;
_diffrn_measurement_device 'four-circle diffractometer'
_diffrn_measurement_device_type 'New Xcalibur, EosS2'
_diffrn_measurement_method '\w scans'
_diffrn_orient_matrix_type 'CrysAlisPro convention (1999,Acta A55,543-557)'
_diffrn_orient_matrix_UB_11 0.0080410000
_diffrn_orient_matrix_UB_12 -0.0274125000
_diffrn_orient_matrix_UB_13 0.0450972000
_diffrn_orient_matrix_UB_21 -0.0209936000
_diffrn_orient_matrix_UB_22 -0.0461741000
_diffrn_orient_matrix_UB_23 -0.0260658000
_diffrn_orient_matrix_UB_31 0.0918855000
_diffrn_orient_matrix_UB_32 -0.0081400000
_diffrn_orient_matrix_UB_33 -0.0039772000
_diffrn_radiation_monochromator graphite
_diffrn_radiation_probe x-ray
_diffrn_radiation_type 'Mo K\a'
_diffrn_radiation_wavelength 0.71073
_diffrn_reflns_av_R_equivalents 0.0399
_diffrn_reflns_av_sigmaI/netI 0.0503
_diffrn_reflns_Laue_measured_fraction_full 0.998
_diffrn_reflns_Laue_measured_fraction_max 0.897
_diffrn_reflns_limit_h_max 11
_diffrn_reflns_limit_h_min -10
_diffrn_reflns_limit_k_max 18
_diffrn_reflns_limit_k_min -16
_diffrn_reflns_limit_l_max 19
_diffrn_reflns_limit_l_min -19
_diffrn_reflns_number 14198
_diffrn_reflns_point_group_measured_fraction_full 0.998
_diffrn_reflns_point_group_measured_fraction_max 0.897
_diffrn_reflns_theta_full 29.5096
_diffrn_reflns_theta_max 32.0964
_diffrn_reflns_theta_min 3.3418
_diffrn_source 'fine-focus sealed X-ray tube'
_diffrn_source_type 'Enhance (Mo) X-ray Source'
_exptl_absorpt_coefficient_mu 22.371
_exptl_absorpt_correction_T_max 0.055
_exptl_absorpt_correction_T_min 0.007
_exptl_absorpt_correction_type analytical
_exptl_absorpt_process_details
;
CrysAlisPro 1.171.38.43 (Rigaku Oxford Diffraction, 2015)
Analytical numeric absorption correction using a multifaceted crystal
            model based on expressions derived by R.C. Clark & J.S. Reid.
(Clark, R. C. & Reid, J. S. (1995). Acta Cryst. A51, 887-897)
Empirical absorption correction using spherical harmonics,
 implemented in SCALE3 ABSPACK scaling algorithm.
;
_exptl_crystal_colour Red
_exptl_crystal_density_diffrn 7.890
_exptl_crystal_description Prism
_exptl_crystal_F_000 2538.000
_exptl_crystal_size_max 0.434
_exptl_crystal_size_mid 0.189
_exptl_crystal_size_min 0.168
_refine_diff_density_max 1.841
_refine_diff_density_min -2.820
_refine_diff_density_rms 0.382
_refine_ls_extinction_method none
_refine_ls_goodness_of_fit_ref 1.158
_refine_ls_hydrogen_treatment undef
_refine_ls_matrix_type full
_refine_ls_number_parameters 109
_refine_ls_number_reflns 4214
_refine_ls_number_restraints 0
_refine_ls_restrained_S_all 1.158
_refine_ls_R_factor_all 0.0381
_refine_ls_R_factor_gt 0.0323
_refine_ls_shift/su_max 0.001
_refine_ls_shift/su_mean 0.000
_refine_ls_structure_factor_coef Fsqd
_refine_ls_weighting_details 'w=1/[\s^2^(Fo^2^)+(0.0275P)^2^+2.7875P] where P=(Fo^2^+2Fc^2^)/3'
_refine_ls_weighting_scheme calc
_refine_ls_wR_factor_gt 0.0700
_refine_ls_wR_factor_ref 0.0722
_reflns_Friedel_coverage 0.000
_reflns_number_gt 3779
_reflns_number_total 4214
_reflns_threshold_expression 'I > 2\s(I)'
_cod_data_source_file c6dt03602c2.cif
_cod_data_source_block Compound2_150K
_cod_depositor_comments 'Adding full bibliography for 7040972--7040977.cif.'
_cod_database_code 7040975
_shelx_space_group_comment
;
The symmetry employed for this shelxl refinement is uniquely defined
by the following loop, which should always be used as a source of
symmetry information in preference to the above space-group names.
They are only intended as comments.
;
_cell_oxdiff_length_a 7.5441(2)
_cell_oxdiff_length_b 13.0598(5)
_cell_oxdiff_length_c 13.6609(5)
_cell_oxdiff_angle_alpha 89.993(3)
_cell_oxdiff_angle_beta 96.325(3)
_cell_oxdiff_angle_gamma 90.012(3)
_cell_oxdiff_volume 1337.75(8)
_cell_oxdiff_measurement_reflns_used 7248
_oxdiff_exptl_absorpt_empirical_full_min 0.747
_oxdiff_exptl_absorpt_empirical_full_max 1.424
_oxdiff_exptl_absorpt_empirical_details
;
Empirical correction (ABSPACK) includes:
- Absorption correction using spherical harmonics
- Frame scaling
;
_reflns_odcompleteness_completeness 99.74
_reflns_odcompleteness_theta 29.51
_reflns_odcompleteness_iscentric 1

loop_
_space_group_symop_id
_space_group_symop_operation_xyz
1 'x, y, z'
2 '-x, y+1/2, -z+1/2'
3 '-x, -y, -z'
4 'x, -y-1/2, z-1/2'

loop_
_atom_site_label
_atom_site_type_symbol
_atom_site_fract_x
_atom_site_fract_y
_atom_site_fract_z
_atom_site_U_iso_or_equiv
_atom_site_adp_type
_atom_site_occupancy
_atom_site_site_symmetry_order
_atom_site_calc_flag
_atom_site_refinement_flags_occupancy
Bi1 Bi 0.73423(3) 0.01806(2) 0.40836(2) 0.01259(6) Uani 1 1 d .
I1 I 0.56052(6) -0.08979(4) 0.23517(3) 0.02821(11) Uani 1 1 d .
I2 I 1.06168(5) -0.11532(3) 0.39428(3) 0.01816(9) Uani 1 1 d .
I3 I 0.59528(5) -0.15091(3) 0.56020(3) 0.01771(9) Uani 1 1 d .
I4 I 0.86271(6) 0.18524(3) 0.29568(3) 0.02419(10) Uani 1 1 d .
C1 C 0.0812(12) 0.0913(7) -0.0348(6) 0.040(2) Uani 1 1 d .
C2 C 0.234(3) 0.1276(16) 0.1308(16) 0.060(6) Uani 0.5 1 d P
C3 C 0.0424(11) -0.0241(6) 0.1041(6) 0.0318(17) Uani 1 1 d .
N1 N 0.052(2) 0.0820(11) 0.0677(10) 0.040(3) Uani 0.5 1 d P
N2 N 0.1717(15) 0.0372(9) 0.0471(9) 0.024(2) Uani 0.5 1 d P
O1 O 0.6623(11) 0.1256(6) 0.0374(5) 0.074(3) Uani 1 1 d .
H1O1 H 0.6163 0.1649 -0.0093 0.050 Uiso 1 1 d .
H2O1 H 0.6769 0.1647 0.0892 0.050 Uiso 1 1 d .
O2 O 0.3573(17) 0.1619(8) 0.1654(8) 0.040(3) Uani 0.5 1 d P
H1O2 H 0.3754 0.2254 0.1528 0.050 Uiso 0.5 1 d P
H2O2 H 0.4149 0.1500 0.2218 0.050 Uiso 0.5 1 d P

loop_
_atom_site_aniso_label
_atom_site_aniso_U_11
_atom_site_aniso_U_22
_atom_site_aniso_U_33
_atom_site_aniso_U_23
_atom_site_aniso_U_13
_atom_site_aniso_U_12
Bi1 0.01573(11) 0.01063(11) 0.01135(11) 0.00060(7) 0.00124(7) 0.00046(7)
I1 0.0295(2) 0.0323(3) 0.0212(2) -0.00998(18) -0.00477(17) -0.00598(18)
I2 0.02132(19) 0.0175(2) 0.0151(2) -0.00725(14) -0.00044(14) 0.00610(14)
I3 0.01845(18) 0.01317(19) 0.0223(2) 0.00656(14) 0.00589(14) 0.00386(14)
I4 0.0320(2) 0.0160(2) 0.0249(2) 0.00870(16) 0.00464(17) -0.00455(16)
C1 0.056(5) 0.043(5) 0.019(4) 0.010(3) -0.002(3) -0.020(4)
C2 0.074(14) 0.045(12) 0.052(13) 0.006(9) -0.034(11) -0.028(10)
C3 0.048(5) 0.022(4) 0.025(4) 0.005(3) 0.000(3) -0.006(3)
N1 0.063(10) 0.031(8) 0.022(7) 0.001(5) -0.005(6) -0.016(7)
N2 0.027(6) 0.020(6) 0.022(6) 0.014(4) -0.004(5) -0.002(5)
O1 0.112(6) 0.072(6) 0.040(4) 0.017(4) 0.014(4) 0.058(5)
O2 0.069(8) 0.018(6) 0.028(6) -0.005(4) -0.015(5) 0.002(5)

loop_
_atom_type_symbol
_atom_type_description
_atom_type_scat_dispersion_real
_atom_type_scat_dispersion_imag
_atom_type_scat_source
C C 0.0033 0.0016 'International Tables Vol C Tables 4.2.6.8 and 6.1.1.4'
N N 0.0061 0.0033 'International Tables Vol C Tables 4.2.6.8 and 6.1.1.4'
O O 0.0106 0.0060 'International Tables Vol C Tables 4.2.6.8 and 6.1.1.4'
I I -0.4742 1.8119 'International Tables Vol C Tables 4.2.6.8 and 6.1.1.4'
Bi Bi -4.1077 10.2566 'International Tables Vol C Tables 4.2.6.8 and 6.1.1.4'
H H 0.0000 0.0000 'International Tables Vol C Tables 4.2.6.8 and 6.1.1.4'

loop_
_exptl_crystal_face_index_h
_exptl_crystal_face_index_k
_exptl_crystal_face_index_l
_exptl_crystal_face_perp_dist
0 14 12 0.0844
0 -14 -12 0.1018
10 -3 -3 0.2167
-1 -12 15 0.0665
-10 3 3 0.2014
-10 3 -3 0.1971
0 1 -19 0.1144
2 3 -19 0.1194
4 10 -15 0.1250
-1 12 -14 0.1030
1 12 -15 0.1011
0 18 -2 0.0922
10 3 -4 0.2103
2 18 -3 0.1105
-10 -6 -2 0.2187
0 -16 -9 0.1078
10 4 1 0.2142
1 16 9 0.0877
2 4 18 0.1207
0 -8 -17 0.0984

loop_
_geom_angle_atom_site_label_1
_geom_angle_atom_site_label_2
_geom_angle_atom_site_label_3
_geom_angle
_geom_angle_site_symmetry_1
_geom_angle_site_symmetry_3
I4 Bi1 I1 94.469(15) . .
I4 Bi1 I2 94.332(14) . .
I1 Bi1 I2 88.155(13) . .
I4 Bi1 I3 88.453(13) . 3_656
I1 Bi1 I3 94.980(14) . 3_656
I2 Bi1 I3 175.640(13) . 3_656
I4 Bi1 I2 89.520(14) . 3_756
I1 Bi1 I2 174.547(15) . 3_756
I2 Bi1 I2 87.836(11) . 3_756
I3 Bi1 I2 88.835(12) 3_656 3_756
I4 Bi1 I3 172.604(15) . .
I1 Bi1 I3 92.449(14) . .
I2 Bi1 I3 88.499(12) . .
I3 Bi1 I3 88.341(11) 3_656 .
I2 Bi1 I3 83.753(12) 3_756 .
Bi1 I2 Bi1 92.163(11) . 3_756
Bi1 I3 Bi1 91.660(11) 3_656 .
N2 C1 N1 46.5(8) . .
N2 C1 C3 114.0(8) . 3
N1 C1 C3 113.8(8) . 3
O2 C2 N1 174(2) . .
O2 C2 N2 138(2) . .
N1 C2 N2 40.0(8) . .
N1 C3 C1 112.2(8) . 3
N1 C3 N2 44.3(7) . .
C1 C3 N2 111.2(7) 3 .
N2 N1 C1 66.0(10) . .
N2 N1 C3 70.7(10) . .
C1 N1 C3 115.1(11) . .
N2 N1 C2 71.2(13) . .
C1 N1 C2 105.6(13) . .
C3 N1 C2 103.3(12) . .
N1 N2 C1 67.4(10) . .
N1 N2 C3 65.0(9) . .
C1 N2 C3 112.2(9) . .
N1 N2 C2 68.8(13) . .
C1 N2 C2 105.1(11) . .
C3 N2 C2 99.5(11) . .

loop_
_geom_bond_atom_site_label_1
_geom_bond_atom_site_label_2
_geom_bond_distance
_geom_bond_site_symmetry_2
Bi1 I4 2.8989(5) .
Bi1 I1 2.9358(5) .
Bi1 I2 3.0453(4) .
Bi1 I3 3.0993(4) 3_656
Bi1 I2 3.2161(5) 3_756
Bi1 I3 3.2791(4) .
I2 Bi1 3.2161(5) 3_756
I3 Bi1 3.0993(4) 3_656
C1 N2 1.432(13) .
C1 N1 1.448(16) .
C1 C3 1.530(11) 3
C2 O2 1.09(2) .
C2 N1 1.65(2) .
C2 N2 1.68(2) .
C3 N1 1.476(15) .
C3 C1 1.530(11) 3
C3 N2 1.538(13) .
N1 N2 1.138(19) .

loop_
_exptl_oxdiff_crystal_face_indexfrac_h
_exptl_oxdiff_crystal_face_indexfrac_k
_exptl_oxdiff_crystal_face_indexfrac_l
_exptl_oxdiff_crystal_face_x
_exptl_oxdiff_crystal_face_y
_exptl_oxdiff_crystal_face_z
0.2058 13.9457 12.4536 0.1810 -0.9729 -0.1441
-0.0540 -13.9556 -12.4771 -0.1806 0.9707 0.1583
10.4509 -3.3260 -2.9318 0.0430 0.0106 0.9990
-0.5281 -11.9769 14.6119 0.9830 0.1832 -0.0091
-10.4758 2.9079 3.4463 -0.0085 -0.0042 -1.0000
-9.9675 3.0557 -3.0109 -0.2997 0.1466 -0.9288
0.0091 1.0413 -18.9489 -0.8830 0.4456 0.0677
2.0062 3.0238 -18.9415 -0.9210 0.3120 0.2351
4.0081 9.9819 -14.9375 -0.9150 -0.1557 0.3464
-0.9760 12.0024 -13.9488 -0.9659 -0.1701 -0.1319
1.0189 11.9932 -14.9415 -0.9944 -0.1857 0.0554
0.0241 17.9507 -1.9693 -0.5807 -0.7780 -0.1361
9.9781 2.9426 -3.9623 -0.1791 -0.2421 0.9086
2.0190 17.9415 -2.9621 -0.6092 -0.7936 0.0513
-9.9795 -5.9196 -2.0263 -0.0094 0.5357 -0.8607
-0.0169 -15.9311 -8.9991 0.0307 0.9705 0.1639
9.9773 3.9280 1.0260 0.0188 -0.4176 0.8807
1.0142 15.9253 9.0014 -0.0225 -0.9913 -0.0722
1.9922 3.9345 17.9632 0.7183 -0.6917 0.0796
-0.0033 -7.9364 -16.9669 -0.5476 0.8088 0.1318
